data_7028379
loop_
_publ_author_name
'Ruzziconi, Renzo'
'Bellachioma, Gianfranco'
'Ciancaleoni, Gianluca'
'Lepri, Susan'
'Superchi, Stefano'
'Zanasi, Riccardo'
'Monaco, Guglielmo'

_publ_section_title
;
 Cationic half-sandwich quinolinophaneoxazoline-based
 (\h6-p-cymene)ruthenium(II) complexes exhibiting different chirality
 types: synthesis and structural determination by complementary
 spectroscopic methods.
;
_journal_issue 4
_journal_name_full 'Dalton transactions (Cambridge, England : 2003)'
_journal_page_first 1636
_journal_page_last 1650
_journal_paper_doi 10.1039/c3dt52291a
_journal_volume 43
_journal_year 2014
_chemical_absolute_configuration ad
_chemical_formula_moiety 'C39 H40 Cl N2 O Ru, F6 P, C H2 Cl2'
_chemical_formula_sum 'C40 H42 Cl3 F6 N2 O P Ru'
_chemical_formula_weight 919.15
_space_group_IT_number 4
_symmetry_cell_setting monoclinic
_symmetry_space_group_name_Hall 'P 2yb'
_symmetry_space_group_name_H-M 'P 1 21 1'
_atom_sites_solution_hydrogens geom
_atom_sites_solution_primary direct
_atom_sites_solution_secondary difmap
_cell_angle_alpha 90.00
_cell_angle_beta 106.960(5)
_cell_angle_gamma 90.00
_cell_formula_units_Z 2
_cell_length_a 12.3597(9)
_cell_length_b 11.3107(7)
_cell_length_c 14.8410(8)
_cell_measurement_reflns_used 9895
_cell_measurement_temperature 295(2)
_cell_measurement_theta_max 28.35
_cell_measurement_theta_min 5.17
_cell_volume 1984.5(2)
_computing_cell_refinement 'CRYSALIS (CCD 171.24) software'
_computing_data_collection 'XCALIBUR (Kuma4CCD) diffractometer'
_computing_data_reduction 'CRYSALIS (CCD 171.24) software'
_computing_molecular_graphics 'Ortep-3 for Windows (Farrugia, 1997)'
_computing_publication_material 'WinGX publication routines (Farrugia, 1999)'
_computing_structure_refinement 'SHELXL-97 (Sheldrick, 1997)'
_computing_structure_solution 'Sir97 (Giacovazzo)'
_diffrn_ambient_temperature 295(2)
_diffrn_detector_area_resol_mean 8.2492
_diffrn_measured_fraction_theta_full 0.996
_diffrn_measured_fraction_theta_max 0.996
_diffrn_measurement_device_type 'Goniometer KM4/Xcalibur, detector: Sapphire2'
_diffrn_measurement_method '\w and \p scans'
_diffrn_radiation_monochromator graphite
_diffrn_radiation_source 'Enhance (Mo) X-ray Source'
_diffrn_radiation_type MoK\a
_diffrn_radiation_wavelength 0.71073
_diffrn_reflns_av_R_equivalents 0.0279
_diffrn_reflns_av_unetI/netI 0.0703
_diffrn_reflns_limit_h_max 17
_diffrn_reflns_limit_h_min -17
_diffrn_reflns_limit_k_max 15
_diffrn_reflns_limit_k_min -13
_diffrn_reflns_limit_l_max 20
_diffrn_reflns_limit_l_min -21
_diffrn_reflns_number 18065
_diffrn_reflns_theta_full 30.91
_diffrn_reflns_theta_max 30.91
_diffrn_reflns_theta_min 5.17
_diffrn_standards_number 18065
_exptl_absorpt_coefficient_mu 0.701
_exptl_absorpt_correction_T_max 0.9074
_exptl_absorpt_correction_T_min 0.8897
_exptl_absorpt_correction_type multi-scan
_exptl_absorpt_process_details
;
[c.f. r.h. blessing, acta cryst. (1995), a51, 33-38]
;
_exptl_crystal_colour red
_exptl_crystal_density_diffrn 1.538
_exptl_crystal_density_method 'not measured'
_exptl_crystal_description prism
_exptl_crystal_F_000 936
_exptl_crystal_size_max 0.18
_exptl_crystal_size_mid 0.14
_exptl_crystal_size_min 0.12
_refine_diff_density_max 0.774
_refine_diff_density_min -0.530
_refine_diff_density_rms 0.074
_refine_ls_abs_structure_details 'Flack H D (1983), Acta Cryst. A39, 876-881'
_refine_ls_abs_structure_Flack 0.03(3)
_refine_ls_extinction_method none
_refine_ls_goodness_of_fit_ref 0.923
_refine_ls_hydrogen_treatment constr
_refine_ls_matrix_type full
_refine_ls_number_parameters 483
_refine_ls_number_reflns 9895
_refine_ls_number_restraints 39
_refine_ls_restrained_S_all 0.955
_refine_ls_R_factor_all 0.0719
_refine_ls_R_factor_gt 0.0468
_refine_ls_shift/su_max 0.040
_refine_ls_shift/su_mean 0.006
_refine_ls_structure_factor_coef Fsqd
_refine_ls_weighting_details 'calc w=1/[\s^2^(Fo^2^)+(0.0675P)^2^+0.0000P] where P=(Fo^2^+2Fc^2^)/3'
_refine_ls_weighting_scheme calc
_refine_ls_wR_factor_gt 0.1080
_refine_ls_wR_factor_ref 0.1159
_reflns_number_gt 7906
_reflns_number_total 9895
_reflns_threshold_expression >2sigma(I)
_cod_data_source_file c3dt52291a.txt
_cod_data_source_block general
_cod_original_sg_symbol_H-M 'P 21'
_cod_database_code 7028379

loop_
_symmetry_equiv_pos_as_xyz
'x, y, z'
'-x, y+1/2, -z'

loop_
_atom_site_label
_atom_site_type_symbol
_atom_site_fract_x
_atom_site_fract_y
_atom_site_fract_z
_atom_site_U_iso_or_equiv
_atom_site_adp_type
_atom_site_occupancy
_atom_site_symmetry_multiplicity
_atom_site_calc_flag
_atom_site_refinement_flags
_atom_site_disorder_assembly
_atom_site_disorder_group
Ru Ru 0.22788(2) 0.26825(3) 0.089886(18) 0.03588(9) Uani 1 1 d . . .
N1 N 0.3754(3) 0.3579(4) 0.1607(3) 0.0455(9) Uani 1 1 d . . .
N2 N 0.2144(2) 0.2838(5) 0.23513(19) 0.0377(9) Uani 1 1 d . . .
O1 O 0.4822(3) 0.4316(4) 0.2989(3) 0.0681(12) Uani 1 1 d . . .
Cl1 Cl 0.16207(11) 0.46791(12) 0.04997(9) 0.0516(3) Uani 1 1 d . . .
P P 0.60155(15) 0.03044(19) 0.34641(12) 0.0782(5) Uani 1 1 d D . .
C1 C 0.3045(4) 0.1769(5) -0.0037(3) 0.0459(11) Uani 1 1 d . . .
H1 H 0.3696 0.1962 -0.0199 0.063(8) Uiso 1 1 calc R . .
C2 C 0.2034(4) 0.2190(5) -0.0585(3) 0.0519(13) Uani 1 1 d . . .
C3 C 0.1040(4) 0.1885(5) -0.0305(3) 0.0520(12) Uani 1 1 d . . .
H3 H 0.0337 0.2180 -0.0645 0.063(8) Uiso 1 1 calc R . .
C4 C 0.1125(4) 0.1159(5) 0.0463(3) 0.0462(12) Uani 1 1 d . . .
H4 H 0.0475 0.0944 0.0617 0.063(8) Uiso 1 1 calc R . .
C5 C 0.2188(4) 0.0741(5) 0.1015(3) 0.0472(11) Uani 1 1 d . . .
C6 C 0.3153(4) 0.1045(5) 0.0774(3) 0.0500(12) Uani 1 1 d . . .
H6 H 0.3860 0.0783 0.1135 0.063(8) Uiso 1 1 calc R . .
C7 C 0.2281(5) -0.0041(6) 0.1867(4) 0.0670(15) Uani 1 1 d . . .
H7A H 0.2252 -0.0856 0.1682 0.118(9) Uiso 1 1 calc R . .
H7B H 0.1665 0.0127 0.2119 0.118(9) Uiso 1 1 calc R . .
H7C H 0.2985 0.0113 0.2338 0.118(9) Uiso 1 1 calc R . .
C8 C 0.1985(6) 0.2980(6) -0.1441(3) 0.076(2) Uani 1 1 d . . .
H8 H 0.2480 0.3663 -0.1222 0.076(27) Uiso 1 1 calc R . .
C9 C 0.2470(7) 0.2249(7) -0.2123(4) 0.095(3) Uani 1 1 d . . .
H9A H 0.2454 0.2719 -0.2665 0.118(9) Uiso 1 1 calc R . .
H9B H 0.2019 0.1552 -0.2318 0.118(9) Uiso 1 1 calc R . .
H9C H 0.3236 0.2025 -0.1806 0.118(9) Uiso 1 1 calc R . .
C10 C 0.0887(9) 0.3405(9) -0.1925(5) 0.125(4) Uani 1 1 d . . .
H10A H 0.0927 0.3884 -0.2449 0.118(9) Uiso 1 1 calc R . .
H10B H 0.0603 0.3871 -0.1503 0.118(9) Uiso 1 1 calc R . .
H10C H 0.0391 0.2748 -0.2150 0.118(9) Uiso 1 1 calc R . .
C11 C 0.3922(4) 0.3682(5) 0.2492(3) 0.0492(12) Uani 1 1 d . . .
C12 C 0.3154(4) 0.3136(5) 0.2953(3) 0.0470(12) Uani 1 1 d . . .
C13 C 0.3497(4) 0.2840(7) 0.3908(3) 0.0574(15) Uani 1 1 d . . .
H13 H 0.4203 0.3078 0.4288 0.097(8) Uiso 1 1 calc R . .
C14 C 0.2803(5) 0.2208(5) 0.4280(3) 0.0569(14) Uani 1 1 d . . .
C15 C 0.1668(4) 0.2015(5) 0.3711(3) 0.0437(10) Uani 1 1 d U . .
C16 C 0.1360(3) 0.2391(4) 0.2737(2) 0.0394(12) Uani 1 1 d . . .
C17 C 0.0217(3) 0.2262(4) 0.2174(3) 0.0454(12) Uani 1 1 d . . .
C18 C -0.0458(4) 0.1526(5) 0.2520(4) 0.0532(13) Uani 1 1 d . . .
H18 H -0.1134 0.1252 0.2112 0.097(8) Uiso 1 1 calc R . .
C19 C -0.0163(5) 0.1181(5) 0.3453(4) 0.0604(14) Uani 1 1 d . . .
H19 H -0.0648 0.0687 0.3654 0.097(8) Uiso 1 1 calc R . .
C20 C 0.0805(5) 0.1537(5) 0.4081(4) 0.0557(14) Uani 1 1 d U . .
C21 C 0.0807(7) 0.1672(6) 0.5104(4) 0.085(2) Uani 1 1 d . . .
H21A H 0.0268 0.1118 0.5228 0.159(13) Uiso 1 1 calc R . .
H21B H 0.1550 0.1465 0.5512 0.159(13) Uiso 1 1 calc R . .
C22 C 0.0514(8) 0.2899(10) 0.5349(4) 0.119(3) Uani 1 1 d . . .
H22A H 0.0008 0.2839 0.5739 0.159(13) Uiso 1 1 calc R . .
H22B H 0.1200 0.3286 0.5720 0.159(13) Uiso 1 1 calc R . .
C23 C -0.0031(7) 0.3650(7) 0.4517(4) 0.082(2) Uani 1 1 d . . .
C24 C -0.1137(6) 0.3481(7) 0.3956(4) 0.0765(19) Uani 1 1 d . . .
H24 H -0.1665 0.3132 0.4208 0.097(8) Uiso 1 1 calc R . .
C25 C -0.1445(5) 0.3827(6) 0.3039(5) 0.0688(17) Uani 1 1 d . . .
H25 H -0.2188 0.3714 0.2669 0.097(8) Uiso 1 1 calc R . .
C26 C -0.0671(6) 0.4344(6) 0.2644(5) 0.0674(17) Uani 1 1 d . . .
C27 C 0.0332(7) 0.4702(7) 0.3251(7) 0.086(2) Uani 1 1 d . . .
H27 H 0.0797 0.5201 0.3030 0.097(8) Uiso 1 1 calc R . .
C28 C 0.0666(6) 0.4361(8) 0.4143(8) 0.094(3) Uani 1 1 d . . .
H28 H 0.1372 0.4595 0.4527 0.097(8) Uiso 1 1 calc R . .
C29 C -0.0804(8) 0.4204(9) 0.1611(5) 0.0566(4) Uani 1 1 d . . .
H29A H -0.0422 0.4856 0.1408 0.159(13) Uiso 1 1 calc R . .
H29B H -0.1602 0.4259 0.1269 0.159(13) Uiso 1 1 calc R . .
C30 C -0.0347(4) 0.3055(5) 0.1344(3) 0.0566(17) Uani 1 1 d . . .
H30A H 0.0198 0.3237 0.1007 0.159(13) Uiso 1 1 calc R . .
H30B H -0.0964 0.2623 0.0917 0.159(13) Uiso 1 1 calc R . .
C31 C 0.4599(4) 0.4321(5) 0.1332(4) 0.0567(13) Uani 1 1 d . . .
H31 H 0.4216 0.4985 0.0943 0.051(14) Uiso 1 1 calc R . .
C32 C 0.5248(4) 0.3616(5) 0.0797(4) 0.0497(12) Uani 1 1 d . . .
C33 C 0.5862(3) 0.2624(8) 0.1177(3) 0.0607(12) Uani 1 1 d . . .
H33 H 0.5903 0.2393 0.1787 0.095(10) Uiso 1 1 calc R . .
C34 C 0.6421(4) 0.1965(6) 0.0656(5) 0.0678(16) Uani 1 1 d . . .
H34 H 0.6822 0.1291 0.0918 0.095(10) Uiso 1 1 calc R . .
C35 C 0.6385(5) 0.2301(6) -0.0241(5) 0.0715(19) Uani 1 1 d . . .
H35 H 0.6790 0.1882 -0.0574 0.095(10) Uiso 1 1 calc R . .
C36 C 0.5748(6) 0.3256(7) -0.0640(5) 0.0754(19) Uani 1 1 d . . .
H36 H 0.5679 0.3453 -0.1263 0.095(10) Uiso 1 1 calc R . .
C37 C 0.5189(5) 0.3952(6) -0.0113(5) 0.0721(17) Uani 1 1 d . . .
H37 H 0.4788 0.4625 -0.0377 0.095(10) Uiso 1 1 calc R . .
C38 C 0.5336(5) 0.4792(7) 0.2310(5) 0.080(2) Uani 1 1 d . . .
H38A H 0.6111 0.4522 0.2441 0.12(2) Uiso 1 1 calc R . .
H38B H 0.5332 0.5649 0.2322 0.12(2) Uiso 1 1 calc R . .
C39 C 0.3331(6) 0.1591(7) 0.5222(4) 0.089(2) Uani 1 1 d . . .
H39A H 0.4115 0.1435 0.5294 0.121(16) Uiso 1 1 calc R . .
H39B H 0.2944 0.0859 0.5238 0.121(16) Uiso 1 1 calc R . .
H39C H 0.3265 0.2091 0.5726 0.121(16) Uiso 1 1 calc R . .
C40 C 0.3342(7) -0.254(2) 0.3753(9) 0.241(11) Uani 1 1 d . . .
H40A H 0.3606 -0.3089 0.4272 0.290 Uiso 1 1 calc R . .
H40B H 0.3978 -0.2054 0.3720 0.290 Uiso 1 1 calc R . .
Cl2 Cl 0.2762(3) -0.3383(3) 0.2608(2) 0.1381(9) Uani 1 1 d . . .
Cl3 Cl 0.2327(3) -0.1676(4) 0.3940(2) 0.1738(15) Uani 1 1 d . . .
F1A F 0.6201(12) 0.0173(13) 0.2433(7) 0.1431(16) Uiso 0.50 1 d PD A 1
F2A F 0.6715(10) 0.1500(11) 0.3568(8) 0.1431(16) Uiso 0.50 1 d PD A 1
F3A F 0.5351(10) -0.0930(11) 0.3185(8) 0.1431(16) Uiso 0.50 1 d PD A 1
F4A F 0.4913(10) 0.1025(13) 0.2935(9) 0.1431(16) Uiso 0.50 1 d PD A 1
F5A F 0.7211(9) -0.0323(13) 0.3831(8) 0.1431(16) Uiso 0.50 1 d PD A 1
F6A F 0.5775(12) 0.0343(12) 0.4430(7) 0.1431(16) Uiso 0.50 1 d PD A 1
F6B F 0.5779(14) 0.1734(12) 0.3423(10) 0.177(2) Uiso 0.50 1 d PD A 2
F1B F 0.6986(12) 0.0579(15) 0.2994(10) 0.177(2) Uiso 0.50 1 d PD A 2
F4B F 0.5254(13) 0.0122(17) 0.2424(9) 0.177(2) Uiso 0.50 1 d PD A 2
F5B F 0.6524(13) -0.1023(13) 0.3691(10) 0.177(2) Uiso 0.50 1 d PD A 2
F3B F 0.4963(11) 0.0120(15) 0.3823(10) 0.177(2) Uiso 0.50 1 d PD A 2
F2B F 0.6792(13) 0.0432(15) 0.4508(8) 0.177(2) Uiso 0.50 1 d PD A 2

loop_
_atom_site_aniso_label
_atom_site_aniso_U_11
_atom_site_aniso_U_22
_atom_site_aniso_U_33
_atom_site_aniso_U_23
_atom_site_aniso_U_13
_atom_site_aniso_U_12
Ru 0.03471(14) 0.03397(19) 0.04040(13) -0.0010(2) 0.01320(10) 0.0002(2)
N1 0.0361(19) 0.042(3) 0.062(2) -0.0035(18) 0.0212(16) -0.0010(16)
N2 0.0336(14) 0.043(3) 0.0359(13) -0.0053(19) 0.0094(11) -0.0005(19)
O1 0.0452(18) 0.065(3) 0.083(2) -0.021(2) 0.0011(17) -0.0290(18)
Cl1 0.0503(7) 0.0403(8) 0.0648(7) 0.0049(6) 0.0178(6) 0.0050(6)
P 0.0688(10) 0.0824(15) 0.0735(9) 0.0080(9) 0.0052(7) 0.0165(9)
C1 0.055(3) 0.034(3) 0.054(2) -0.004(2) 0.025(2) -0.001(2)
C2 0.074(3) 0.042(3) 0.042(2) -0.0079(19) 0.020(2) -0.006(2)
C3 0.052(3) 0.049(4) 0.051(2) -0.006(2) 0.009(2) 0.001(2)
C4 0.045(3) 0.046(4) 0.052(2) -0.013(2) 0.021(2) -0.015(2)
C5 0.056(3) 0.030(3) 0.058(3) -0.008(2) 0.020(2) -0.003(2)
C6 0.050(3) 0.040(3) 0.063(3) -0.004(2) 0.020(2) 0.003(2)
C7 0.102(4) 0.037(4) 0.075(3) 0.009(3) 0.044(3) 0.001(3)
C8 0.126(5) 0.060(6) 0.042(2) 0.001(2) 0.024(3) -0.005(4)
C9 0.128(6) 0.108(8) 0.065(3) 0.007(3) 0.051(4) 0.014(4)
C10 0.200(9) 0.110(8) 0.067(4) 0.032(4) 0.041(5) 0.066(7)
C11 0.035(2) 0.044(4) 0.064(3) -0.005(2) 0.007(2) -0.0005(19)
C12 0.042(2) 0.051(4) 0.046(2) -0.0073(19) 0.0094(18) 0.0022(19)
C13 0.054(2) 0.061(5) 0.0456(19) 0.003(3) -0.0029(17) -0.001(3)
C14 0.075(3) 0.053(4) 0.038(2) -0.0019(19) 0.007(2) 0.011(2)
C15 0.062(3) 0.032(3) 0.040(2) 0.0014(18) 0.0179(19) 0.004(2)
C16 0.047(2) 0.036(4) 0.0355(16) -0.0024(16) 0.0134(15) 0.0055(17)
C17 0.041(2) 0.049(4) 0.053(2) 0.0039(19) 0.0227(18) 0.0046(18)
C18 0.050(3) 0.039(4) 0.074(3) 0.000(3) 0.022(2) 0.003(2)
C19 0.082(4) 0.041(4) 0.066(3) 0.003(3) 0.035(3) -0.010(3)
C20 0.082(4) 0.037(4) 0.056(3) 0.010(2) 0.032(3) 0.003(3)
C21 0.148(6) 0.061(5) 0.061(3) 0.005(3) 0.057(4) -0.025(5)
C22 0.183(8) 0.117(10) 0.054(3) -0.015(5) 0.029(4) 0.022(7)
C23 0.101(5) 0.085(6) 0.057(3) -0.024(3) 0.016(3) 0.037(4)
C24 0.085(4) 0.082(5) 0.078(4) -0.012(3) 0.048(4) 0.004(4)
C25 0.048(3) 0.066(5) 0.097(4) -0.018(3) 0.028(3) 0.010(3)
C26 0.085(4) 0.038(4) 0.091(4) 0.015(3) 0.043(4) 0.021(3)
C27 0.090(5) 0.036(4) 0.145(7) -0.013(4) 0.056(5) 0.002(4)
C28 0.070(4) 0.062(6) 0.142(7) -0.055(5) 0.018(5) 0.000(4)
C29 0.036(2) 0.078(5) 0.056(2) 0.016(2) 0.0133(18) 0.004(2)
C30 0.036(2) 0.078(5) 0.056(2) 0.016(2) 0.0133(18) 0.004(2)
C31 0.037(2) 0.046(4) 0.090(3) -0.004(3) 0.023(2) -0.002(2)
C32 0.036(2) 0.047(4) 0.069(3) 0.005(2) 0.020(2) -0.006(2)
C33 0.040(2) 0.058(4) 0.081(3) 0.005(4) 0.0135(18) -0.001(4)
C34 0.041(3) 0.050(4) 0.108(4) -0.012(3) 0.014(3) 0.002(2)
C35 0.062(3) 0.051(5) 0.118(5) -0.025(3) 0.052(3) -0.012(3)
C36 0.087(4) 0.062(5) 0.097(4) -0.011(4) 0.057(4) -0.026(4)
C37 0.060(3) 0.058(5) 0.110(5) 0.017(3) 0.044(3) -0.010(3)
C38 0.056(3) 0.064(5) 0.121(5) -0.035(4) 0.030(3) -0.013(3)
C39 0.117(5) 0.088(6) 0.045(3) 0.010(3) -0.003(3) -0.003(4)
C40 0.079(5) 0.44(3) 0.193(11) 0.179(18) 0.027(6) 0.042(12)
Cl2 0.166(2) 0.106(2) 0.156(2) 0.0079(17) 0.0697(18) 0.0107(18)
Cl3 0.217(3) 0.203(4) 0.135(2) 0.021(2) 0.104(2) 0.043(3)

loop_
_atom_type_symbol
_atom_type_description
_atom_type_scat_dispersion_real
_atom_type_scat_dispersion_imag
_atom_type_scat_source
C C 0.0033 0.0016 'International Tables Vol C Tables 4.2.6.8 and 6.1.1.4'
H H 0.0000 0.0000 'International Tables Vol C Tables 4.2.6.8 and 6.1.1.4'
Cl Cl 0.1484 0.1585 'International Tables Vol C Tables 4.2.6.8 and 6.1.1.4'
N N 0.0061 0.0033 'International Tables Vol C Tables 4.2.6.8 and 6.1.1.4'
O O 0.0106 0.0060 'International Tables Vol C Tables 4.2.6.8 and 6.1.1.4'
Ru Ru -1.2594 0.8363 'International Tables Vol C Tables 4.2.6.8 and 6.1.1.4'
P P 0.1023 0.0942 'International Tables Vol C Tables 4.2.6.8 and 6.1.1.4'
F F 0.0171 0.0103 'International Tables Vol C Tables 4.2.6.8 and 6.1.1.4'

loop_
_geom_angle_atom_site_label_1
_geom_angle_atom_site_label_2
_geom_angle_atom_site_label_3
_geom_angle
N1 Ru C1 94.23(16)
N1 Ru C6 94.22(18)
C1 Ru C6 38.51(19)
N1 Ru C3 156.48(17)
C1 Ru C3 67.03(18)
C6 Ru C3 80.0(2)
N1 Ru C2 118.15(17)
C1 Ru C2 36.37(19)
C6 Ru C2 68.14(19)
C3 Ru C2 38.57(18)
N1 Ru C5 120.13(17)
C1 Ru C5 67.44(18)
C6 Ru C5 36.80(17)
C3 Ru C5 67.20(19)
C2 Ru C5 80.28(19)
N1 Ru C4 157.27(18)
C1 Ru C4 78.76(18)
C6 Ru C4 66.8(2)
C3 Ru C4 36.72(19)
C2 Ru C4 67.76(18)
C5 Ru C4 37.24(19)
N1 Ru N2 76.93(14)
C1 Ru N2 146.64(18)
C6 Ru N2 109.26(18)
C3 Ru N2 126.55(16)
C2 Ru N2 164.52(17)
C5 Ru N2 89.05(18)
C4 Ru N2 96.99(17)
N1 Ru Cl1 81.44(12)
C1 Ru Cl1 117.97(14)
C6 Ru Cl1 156.05(13)
C3 Ru Cl1 94.61(15)
C2 Ru Cl1 93.03(15)
C5 Ru Cl1 158.11(14)
C4 Ru Cl1 121.01(16)
N2 Ru Cl1 92.79(14)
C11 N1 C31 108.4(4)
C11 N1 Ru 114.8(3)
C31 N1 Ru 135.9(3)
C12 N2 C16 116.8(3)
C12 N2 Ru 110.2(2)
C16 N2 Ru 130.2(3)
C11 O1 C38 106.1(4)
C2 C1 C6 123.1(4)
C2 C1 Ru 73.6(3)
C6 C1 Ru 71.5(3)
C1 C2 C3 116.9(4)
C1 C2 C8 120.2(5)
C3 C2 C8 122.9(5)
C1 C2 Ru 70.0(3)
C3 C2 Ru 69.8(2)
C8 C2 Ru 129.7(4)
C4 C3 C2 120.7(4)
C4 C3 Ru 72.8(3)
C2 C3 Ru 71.6(3)
C3 C4 C5 120.8(4)
C3 C4 Ru 70.5(3)
C5 C4 Ru 71.3(3)
C6 C5 C4 119.5(5)
C6 C5 C7 119.8(5)
C4 C5 C7 120.7(4)
C6 C5 Ru 70.4(3)
C4 C5 Ru 71.4(3)
C7 C5 Ru 130.5(4)
C5 C6 C1 118.9(4)
C5 C6 Ru 72.8(3)
C1 C6 Ru 70.0(3)
C10 C8 C2 114.5(6)
C10 C8 C9 110.1(5)
C2 C8 C9 107.3(5)
N1 C11 O1 118.3(5)
N1 C11 C12 120.8(4)
O1 C11 C12 121.0(4)
N2 C12 C13 124.1(5)
N2 C12 C11 113.5(4)
C13 C12 C11 122.1(4)
C14 C13 C12 120.0(4)
C13 C14 C15 118.1(4)
C13 C14 C39 117.6(5)
C15 C14 C39 123.7(5)
C14 C15 C20 122.7(4)
C14 C15 C16 118.3(4)
C20 C15 C16 118.9(4)
N2 C16 C17 119.8(3)
N2 C16 C15 121.2(4)
C17 C16 C15 119.0(4)
C18 C17 C16 116.5(4)
C18 C17 C30 118.3(4)
C16 C17 C30 123.9(4)
C17 C18 C19 122.1(5)
C20 C19 C18 122.1(5)
C19 C20 C15 117.1(4)
C19 C20 C21 117.5(5)
C15 C20 C21 123.8(5)
C22 C21 C20 113.7(6)
C23 C22 C21 114.1(5)
C24 C23 C28 116.8(7)
C24 C23 C22 123.1(9)
C28 C23 C22 118.3(8)
C25 C24 C23 120.0(6)
C24 C25 C26 121.2(6)
C27 C26 C25 116.9(7)
C27 C26 C29 120.9(7)
C25 C26 C29 120.2(7)
C28 C27 C26 122.2(8)
C27 C28 C23 120.9(7)
C26 C29 C30 114.8(5)
C29 C30 C17 114.3(4)
N1 C31 C32 111.7(5)
N1 C31 C38 101.7(4)
C32 C31 C38 114.3(4)
C37 C32 C33 119.2(5)
C37 C32 C31 118.9(5)
C33 C32 C31 121.9(5)
C32 C33 C34 120.8(5)
C35 C34 C33 120.5(6)
C36 C35 C34 119.5(6)
C35 C36 C37 120.6(6)
C32 C37 C36 119.3(7)
O1 C38 C31 105.4(4)
Cl3 C40 Cl2 109.6(5)

loop_
_geom_bond_atom_site_label_1
_geom_bond_atom_site_label_2
_geom_bond_distance
Ru N1 2.083(4)
Ru C1 2.159(4)
Ru C6 2.179(5)
Ru C3 2.180(5)
Ru C2 2.205(4)
Ru C5 2.209(5)
Ru C4 2.210(5)
Ru N2 2.217(3)
Ru Cl1 2.4148(14)
N1 C11 1.274(6)
N1 C31 1.488(6)
N2 C12 1.349(5)
N2 C16 1.360(5)
O1 C11 1.348(6)
O1 C38 1.444(8)
P F6A 1.548(10)
P F3B 1.558(12)
P F4B 1.569(12)
P F2B 1.573(11)
P F2A 1.588(11)
P F1B 1.584(12)
P F4A 1.585(11)
P F5A 1.586(11)
P F3A 1.611(11)
P F1A 1.618(9)
P F5B 1.625(13)
P F6B 1.641(13)
C1 C2 1.362(7)
C1 C6 1.431(7)
C2 C3 1.448(7)
C2 C8 1.541(7)
C3 C4 1.383(7)
C4 C5 1.411(7)
C5 C6 1.385(6)
C5 C7 1.520(7)
C8 C10 1.421(10)
C8 C9 1.556(9)
C11 C12 1.458(7)
C12 C13 1.397(6)
C13 C14 1.352(8)
C14 C15 1.427(7)
C14 C39 1.529(7)
C15 C20 1.440(7)
C15 C16 1.446(5)
C16 C17 1.424(6)
C17 C18 1.380(7)
C17 C30 1.518(6)
C18 C19 1.381(8)
C19 C20 1.346(8)
C20 C21 1.525(7)
C21 C22 1.506(13)
C22 C23 1.489(11)
C23 C24 1.391(10)
C23 C28 1.406(12)
C24 C25 1.360(9)
C25 C26 1.389(9)
C26 C27 1.364(10)
C26 C29 1.502(10)
C27 C28 1.324(12)
C29 C30 1.516(10)
C31 C32 1.509(7)
C31 C38 1.565(8)
C32 C37 1.384(8)
C32 C33 1.379(9)
C33 C34 1.394(9)
C34 C35 1.372(9)
C35 C36 1.366(9)
C36 C37 1.424(9)
C40 Cl3 1.675(18)
C40 Cl2 1.90(2)
